data_1569868
loop_
_publ_author_name
'Dayaratne, W Lakna N'
'Torres-Cadena, Ra&#xfa;l'
'Schmitt, Bennett P.'
'Westrick, Emma M.'
'Jaffe, Adam'

_publ_section_title
;
 Hybrid bronzes: mixed-valence organic-inorganic metal oxides as a tunable
 material platform.
;
_journal_issue 39
_journal_name_full 'Chemical science'
_journal_page_first 10756
_journal_page_last 10767
_journal_paper_doi 10.1039/d3sc03828a
_journal_volume 14
_journal_year 2023
_chemical_formula_moiety 'C5 H4 N O3 W'
_chemical_formula_sum 'C5 H4 N O3 W'
_chemical_formula_weight 309.94
_space_group_crystal_system tetragonal
_space_group_IT_number 139
_space_group_name_Hall '-I 4 2'
_space_group_name_H-M_alt 'I 4/m m m'
_atom_sites_solution_hydrogens geom
_atom_sites_solution_primary dual
_atom_sites_solution_secondary difmap
_audit_creation_date 2023-07-14
_audit_creation_method
;FinalCif V123 by Daniel Kratzert, Freiburg 2023, 
https://dkratzert.de/finalcif.html
;
_audit_update_record
;
2023-07-18 deposited with the CCDC.	2023-09-13 downloaded from the CCDC.
;
_cell_angle_alpha 90
_cell_angle_beta 90
_cell_angle_gamma 90
_cell_formula_units_Z 4
_cell_length_a 5.2532(3)
_cell_length_b 5.2532(3)
_cell_length_c 22.6462(16)
_cell_measurement_reflns_used 5596
_cell_measurement_temperature 120.02
_cell_measurement_theta_max 28.262
_cell_measurement_theta_min 3.599
_cell_volume 624.95(7)
_computing_cell_refinement 'Bruker SAINT (Bruker, 2021)'
_computing_data_collection 'Bruker APEX-4 (Bruker, 2021)'
_computing_data_reduction 'Bruker SAINT (Bruker, 2021)'
_computing_molecular_graphics 'Mercury (Macrae et al., 2020)'
_computing_publication_material 'FinalCIF (Kratzert, 2023)/CIFTAB (Sheldrick, 2008)'
_computing_structure_refinement 'SHELXL-2019/2 (Sheldrick, 2015b)'
_computing_structure_solution 'SHELXT-2018/2 (Sheldrick, 2015a)'
_diffrn_ambient_temperature 120.02
_diffrn_detector 'CMOS Area Detector'
_diffrn_detector_area_resol_mean 7.41
_diffrn_detector_type 'Bruker PHOTON-II'
_diffrn_measured_fraction_theta_full 0.995
_diffrn_measured_fraction_theta_max 0.996
_diffrn_measurement_device 'three-circle diffractometer'
_diffrn_measurement_device_type 'Bruker D8'
_diffrn_measurement_method 'combination of \w and \f-scans'
_diffrn_radiation_monochromator 'Bruker TRIUMPH curved-graphite'
_diffrn_radiation_source 'fine-focus sealed tube'
_diffrn_radiation_type MoK\a
_diffrn_radiation_wavelength 0.71073
_diffrn_reflns_av_R_equivalents 0.0600
_diffrn_reflns_av_unetI/netI 0.0150
_diffrn_reflns_Laue_measured_fraction_full 0.995
_diffrn_reflns_Laue_measured_fraction_max 0.996
_diffrn_reflns_limit_h_max 6
_diffrn_reflns_limit_h_min -7
_diffrn_reflns_limit_k_max 6
_diffrn_reflns_limit_k_min -7
_diffrn_reflns_limit_l_max 30
_diffrn_reflns_limit_l_min -30
_diffrn_reflns_number 7816
_diffrn_reflns_point_group_measured_fraction_full 0.995
_diffrn_reflns_point_group_measured_fraction_max 0.996
_diffrn_reflns_theta_full 25.242
_diffrn_reflns_theta_max 28.281
_diffrn_reflns_theta_min 1.798
_diffrn_source X-ray
_diffrn_source_current 35.0
_diffrn_source_power 1.75
_diffrn_source_voltage 50.0
_diffrn_standards_number 0
_exptl_absorpt_coefficient_mu 18.419
_exptl_absorpt_correction_T_max 0.6035
_exptl_absorpt_correction_T_min 0.4277
_exptl_absorpt_correction_type multi-scan
_exptl_absorpt_process_details
;
SADABS-2016/2 (Bruker,2016/2) was used for absorption correction.
wR2(int) was 0.1050 before and 0.0486 after correction.
The Ratio of minimum to maximum transmission is 0.7087.
The \l/2 correction factor is Not present.
;
_exptl_crystal_colour 'clear dark yellow'
_exptl_crystal_colour_lustre clear
_exptl_crystal_colour_modifier dark
_exptl_crystal_colour_primary yellow
_exptl_crystal_density_diffrn 3.294
_exptl_crystal_description plate
_exptl_crystal_F_000 556
_exptl_crystal_recrystallization_method
'Hydrothermal reaction at 170C for 6 h followed by cooling at 1 degree per minute to 70C.'
_exptl_crystal_size_max 0.085
_exptl_crystal_size_mid 0.074
_exptl_crystal_size_min 0.016
_refine_diff_density_max 1.258
_refine_diff_density_min -1.290
_refine_diff_density_rms 0.150
_refine_ls_extinction_method none
_refine_ls_goodness_of_fit_ref 1.229
_refine_ls_hydrogen_treatment constr
_refine_ls_matrix_type full
_refine_ls_number_parameters 30
_refine_ls_number_reflns 272
_refine_ls_number_restraints 0
_refine_ls_restrained_S_all 1.229
_refine_ls_R_factor_all 0.0160
_refine_ls_R_factor_gt 0.0128
_refine_ls_shift/su_max 0.000
_refine_ls_shift/su_mean 0.000
_refine_ls_structure_factor_coef Fsqd
_refine_ls_weighting_details 'w=1/[\s^2^(Fo^2^)+(0.0161P)^2^+2.5070P] where P=(Fo^2^+2Fc^2^)/3'
_refine_ls_weighting_scheme calc
_refine_ls_wR_factor_gt 0.0323
_refine_ls_wR_factor_ref 0.0327
_reflns_Friedel_coverage 0.000
_reflns_number_gt 251
_reflns_number_total 272
_reflns_threshold_expression 'I > 2\s(I)'
_cod_data_source_file d3sc03828a2.cif
_cod_data_source_block aj1-bpy0p5HxWO3
_cod_depositor_comments 'Adding full bibliography for 1569868--1569870.cif.'
_cod_original_cell_volume 624.95(8)
_cod_database_code 1569868
_olex2_refinement_description
;
1. Fixed Uiso
 At 1.2 times of:
  All C(H) groups
2. Others
 Fixed Sof: O2(0.25) C1(0.25) H1(0.25) C2(0.25) H2(0.25)
3.a Aromatic/amide H refined with riding coordinates:
 C1(H1), C2(H2)
;
_olex2_submission_special_instructions 'No special instructions were received'
_shelx_shelxl_version_number 2018/3
_shelx_space_group_comment
;
The symmetry employed for this shelxl refinement is uniquely defined
by the following loop, which should always be used as a source of
symmetry information in preference to the above space-group names.
They are only intended as comments.
;
_shelx_estimated_absorpt_t_min 0.304
_shelx_estimated_absorpt_t_max 0.757
_diffrn_measurement_ambient_temperature_device_make 'Oxford Cryosteam 700'

loop_
_space_group_symop_operation_xyz
'x, y, z'
'-x, -y, z'
'-y, x, z'
'y, -x, z'
'-x, y, -z'
'x, -y, -z'
'y, x, -z'
'-y, -x, -z'
'x+1/2, y+1/2, z+1/2'
'-x+1/2, -y+1/2, z+1/2'
'-y+1/2, x+1/2, z+1/2'
'y+1/2, -x+1/2, z+1/2'
'-x+1/2, y+1/2, -z+1/2'
'x+1/2, -y+1/2, -z+1/2'
'y+1/2, x+1/2, -z+1/2'
'-y+1/2, -x+1/2, -z+1/2'
'-x, -y, -z'
'x, y, -z'
'y, -x, -z'
'-y, x, -z'
'x, -y, z'
'-x, y, z'
'-y, -x, z'
'y, x, z'
'-x+1/2, -y+1/2, -z+1/2'
'x+1/2, y+1/2, -z+1/2'
'y+1/2, -x+1/2, -z+1/2'
'-y+1/2, x+1/2, -z+1/2'
'x+1/2, -y+1/2, z+1/2'
'-x+1/2, y+1/2, z+1/2'
'-y+1/2, -x+1/2, z+1/2'
'y+1/2, x+1/2, z+1/2'

loop_
_atom_site_label
_atom_site_type_symbol
_atom_site_fract_x
_atom_site_fract_y
_atom_site_fract_z
_atom_site_U_iso_or_equiv
_atom_site_adp_type
_atom_site_occupancy
_atom_site_site_symmetry_order
_atom_site_calc_flag
_atom_site_refinement_flags_posn
_atom_site_refinement_flags_adp
_atom_site_refinement_flags_occupancy
_atom_site_disorder_assembly
_atom_site_disorder_group
W1 W 0.500000 0.500000 0.23618(2) 0.00677(12) Uani 1 8 d S T P . .
O1 O 0.500000 0.500000 0.1610(3) 0.0084(12) Uani 1 8 d S T P . .
O2 O 0.7090(6) 0.7910(6) 0.250000 0.0081(16) Uani 0.5 2 d S T P . .
C3 C 0.500000 0.500000 0.4667(4) 0.0103(18) Uani 1 8 d S T P . .
N1 N 0.500000 0.500000 0.3425(3) 0.0112(15) Uani 1 8 d S T P . .
C1 C 0.2793(15) 0.500000 0.3735(4) 0.0097(16) Uani 0.5 2 d S T P . .
H1 H 0.122831 0.500000 0.352449 0.012 Uiso 0.5 2 calc R U P . .
C2 C 0.2731(17) 0.500000 0.4345(4) 0.0140(18) Uani 0.5 2 d S T P . .
H2 H 0.114318 0.500000 0.454636 0.017 Uiso 0.5 2 calc R U P . .

loop_
_atom_site_aniso_label
_atom_site_aniso_U_11
_atom_site_aniso_U_22
_atom_site_aniso_U_33
_atom_site_aniso_U_23
_atom_site_aniso_U_13
_atom_site_aniso_U_12
W1 0.00737(13) 0.00737(13) 0.00559(17) 0.000 0.000 0.000
O1 0.0082(17) 0.0082(17) 0.009(3) 0.000 0.000 0.000
O2 0.010(3) 0.010(3) 0.005(2) 0.0010(13) 0.0010(13) -0.003(3)
C3 0.014(3) 0.014(3) 0.002(4) 0.000 0.000 0.000
N1 0.013(2) 0.013(2) 0.008(4) 0.000 0.000 0.000
C1 0.008(4) 0.017(4) 0.004(4) 0.000 -0.002(3) 0.000
C2 0.008(4) 0.024(4) 0.010(4) 0.000 0.003(3) 0.000

loop_
_atom_type_symbol
_atom_type_description
_atom_type_scat_dispersion_real
_atom_type_scat_dispersion_imag
_atom_type_scat_source
C C 0.0033 0.0016 'International Tables Vol C Tables 4.2.6.8 and 6.1.1.4'
H H 0.0000 0.0000 'International Tables Vol C Tables 4.2.6.8 and 6.1.1.4'
N N 0.0061 0.0033 'International Tables Vol C Tables 4.2.6.8 and 6.1.1.4'
O O 0.0106 0.0060 'International Tables Vol C Tables 4.2.6.8 and 6.1.1.4'
W W -0.8490 6.8722 'International Tables Vol C Tables 4.2.6.8 and 6.1.1.4'

loop_
_geom_angle_atom_site_label_1
_geom_angle_atom_site_label_2
_geom_angle_atom_site_label_3
_geom_angle
_geom_angle_site_symmetry_1
_geom_angle_site_symmetry_3
_geom_angle_publ_flag
O1 W1 O2 99.441(11) . 24 ?
O1 W1 O2 99.441(11) . 4_565 ?
O1 W1 O2 99.441(11) . 28_645 ?
O1 W1 O2 99.441(11) . . ?
O1 W1 O2 99.441(11) . 3_655 ?
O1 W1 O2 99.441(11) . 26_445 ?
O1 W1 O2 99.441(11) . 2_665 ?
O1 W1 O2 99.441(11) . 27_465 ?
O1 W1 N1 180.0 . . ?
O2 W1 O2 88.459(4) . 3_655 ?
O2 W1 O2 161.12(2) 27_465 28_645 ?
O2 W1 O2 161.12(2) 4_565 3_655 ?
O2 W1 O2 88.458(3) 26_445 28_645 ?
O2 W1 O2 18.4(3) 27_465 3_655 ?
O2 W1 O2 18.4(3) 24 . ?
O2 W1 O2 70.3(3) 24 4_565 ?
O2 W1 O2 161.12(2) 24 26_445 ?
O2 W1 O2 106.5(3) 26_445 4_565 ?
O2 W1 O2 70.3(3) 2_665 28_645 ?
O2 W1 O2 153.5(2) 27_465 4_565 ?
O2 W1 O2 153.55(19) 24 2_665 ?
O2 W1 O2 153.5(2) . 26_445 ?
O2 W1 O2 88.458(3) . 4_565 ?
O2 W1 O2 88.458(4) 24 27_465 ?
O2 W1 O2 88.458(4) 2_665 4_565 ?
O2 W1 O2 70.3(3) . 27_465 ?
O2 W1 O2 18.4(3) 28_645 4_565 ?
O2 W1 O2 88.458(4) 26_445 27_465 ?
O2 W1 O2 106.5(3) 24 3_655 ?
O2 W1 O2 106.5(3) 2_665 27_465 ?
O2 W1 O2 70.3(3) 26_445 3_655 ?
O2 W1 O2 161.12(2) . 2_665 ?
O2 W1 O2 153.5(2) 28_645 3_655 ?
O2 W1 O2 88.459(4) 24 28_645 ?
O2 W1 O2 18.4(3) 26_445 2_665 ?
O2 W1 O2 106.5(3) . 28_645 ?
O2 W1 O2 88.458(3) 2_665 3_655 ?
O2 W1 N1 80.559(11) 24 . ?
O2 W1 N1 80.559(11) 27_465 . ?
O2 W1 N1 80.559(11) 3_655 . ?
O2 W1 N1 80.559(11) . . ?
O2 W1 N1 80.559(11) 28_645 . ?
O2 W1 N1 80.559(11) 26_445 . ?
O2 W1 N1 80.559(11) 2_665 . ?
O2 W1 N1 80.559(11) 4_565 . ?
W1 O2 W1 161.6(3) 25_665 . ?
C2 C3 C3 121.4(4) . 17_666 ?
C2 C3 C3 121.4(4) 3_655 17_666 ?
C2 C3 C3 121.4(4) 23_665 17_666 ?
C2 C3 C3 121.4(4) 24 17_666 ?
C2 C3 C3 121.4(4) 2_665 17_666 ?
C2 C3 C3 121.4(4) 4_565 17_666 ?
C2 C3 C2 74.3(4) . 4_565 ?
C2 C3 C2 117.2(9) 3_655 23_665 ?
C2 C3 C2 74.3(4) 23_665 2_665 ?
C2 C3 C2 117.2(9) 24 4_565 ?
C2 C3 C2 0.0(7) 3_655 24 ?
C2 C3 C2 0.0(7) 23_665 4_565 ?
C2 C3 C2 74.3(4) 4_565 2_665 ?
C2 C3 C2 74.3(4) 3_655 2_665 ?
C2 C3 C2 74.3(4) . 23_665 ?
C2 C3 C2 117.2(9) . 2_665 ?
C2 C3 C2 74.3(4) . 24 ?
C2 C3 C2 74.3(4) 24 2_665 ?
C2 C3 C2 117.2(9) 24 23_665 ?
C2 C3 C2 117.2(9) 3_655 4_565 ?
C2 C3 C2 74.3(4) 3_655 . ?
C1 N1 W1 121.2(4) 4_565 . ?
C1 N1 W1 121.2(4) 3_655 . ?
C1 N1 W1 121.2(4) . . ?
C1 N1 W1 121.2(4) 24 . ?
C1 N1 W1 121.2(4) 2_665 . ?
C1 N1 W1 121.2(4) 23_665 . ?
C1 N1 C1 74.4(4) 2_665 24 ?
C1 N1 C1 74.4(4) 2_665 4_565 ?
C1 N1 C1 117.6(9) 4_565 3_655 ?
C1 N1 C1 0.0(6) 23_665 4_565 ?
C1 N1 C1 117.6(9) 23_665 3_655 ?
C1 N1 C1 117.6(9) 2_665 . ?
C1 N1 C1 0.0(7) 24 3_655 ?
C1 N1 C1 74.4(4) 2_665 23_665 ?
C1 N1 C1 74.4(4) 2_665 3_655 ?
C1 N1 C1 117.6(9) 23_665 24 ?
C1 N1 C1 74.4(4) 23_665 . ?
C1 N1 C1 117.6(9) 4_565 24 ?
C1 N1 C1 74.4(4) 4_565 . ?
C1 N1 C1 74.4(4) . 24 ?
C1 N1 C1 74.4(4) . 3_655 ?
N1 C1 H1 118.7 . . ?
N1 C1 C2 122.6(7) . . ?
C2 C1 H1 118.7 . . ?
C3 C2 H2 120.0 . . ?
C1 C2 C3 120.0(7) . . ?
C1 C2 H2 120.0 . . ?

loop_
_geom_bond_atom_site_label_1
_geom_bond_atom_site_label_2
_geom_bond_distance
_geom_bond_site_symmetry_2
_geom_bond_publ_flag
W1 O1 1.702(6) . ?
W1 O2 1.9079(8) 2_665 ?
W1 O2 1.9079(8) 28_645 ?
W1 O2 1.9079(8) 24 ?
W1 O2 1.9079(8) 27_465 ?
W1 O2 1.9079(8) . ?
W1 O2 1.9079(8) 3_655 ?
W1 O2 1.9079(8) 26_445 ?
W1 O2 1.9079(8) 4_565 ?
W1 N1 2.407(7) . ?
C3 C3 1.510(17) 17_666 ?
C3 C2 1.397(9) 4_565 ?
C3 C2 1.397(9) 3_655 ?
C3 C2 1.397(9) 2_665 ?
C3 C2 1.397(9) . ?
C3 C2 1.397(9) 23_665 ?
C3 C2 1.397(9) 24 ?
N1 C1 1.355(9) 2_665 ?
N1 C1 1.355(9) 3_655 ?
N1 C1 1.355(9) . ?
N1 C1 1.355(9) 23_665 ?
N1 C1 1.355(9) 4_565 ?
N1 C1 1.355(9) 24 ?
C1 H1 0.9500 . ?
C1 C2 1.383(11) . ?
C2 H2 0.9500 . ?

loop_
_geom_torsion_atom_site_label_1
_geom_torsion_atom_site_label_2
_geom_torsion_atom_site_label_3
_geom_torsion_atom_site_label_4
_geom_torsion
_geom_torsion_site_symmetry_1
_geom_torsion_site_symmetry_2
_geom_torsion_site_symmetry_3
_geom_torsion_site_symmetry_4
_geom_torsion_publ_flag
W1 N1 C1 C2 180.000(3) . . . . ?
C3 C3 C2 C1 180.000(2) 17_666 . . . ?
N1 C1 C2 C3 0.000(3) . . . . ?
C1 N1 C1 C2 0.000(3) 2_665 . . . ?
C1 N1 C1 C2 -62.6(3) 23_665 . . . ?
C1 N1 C1 C2 -62.6(3) 4_565 . . . ?
C1 N1 C1 C2 62.6(3) 24 . . . ?
C1 N1 C1 C2 62.6(3) 3_655 . . . ?
C2 C3 C2 C1 -62.5(3) 24 . . . ?
C2 C3 C2 C1 62.5(3) 4_565 . . . ?
C2 C3 C2 C1 0.000(3) 2_665 . . . ?
C2 C3 C2 C1 -62.5(3) 3_655 . . . ?
C2 C3 C2 C1 62.5(3) 23_665 . . . ?
